data_7108129
loop_
_publ_author_name
'Christina Y. Tang'
'Nicholas Phillips'
'Joshua I. Bates'
'Amber L. Thompson'
'Matthias J. Gutmann'
'Simon Aldridge'

_publ_section_title
;
 Dimethylamine borane dehydrogenation chemistry: syntheses, X-ray and
 neutron diffraction studies of 18-electron aminoborane and 14-electron
 aminoboryl complexes
;
_journal_name_full Chem.Commun.
_journal_page_first 8096
_journal_paper_doi 10.1039/c2cc33361a
_journal_volume 48
_journal_year 2012
_chemical_formula_moiety 'C44 H57 B N5 Rh, C32 H12 B F24'
_chemical_formula_sum 'C76 H69 B2 F24 N5 Rh'
_chemical_formula_weight 1632.90
_chemical_melting_point ?
_space_group_IT_number 13
_symmetry_cell_setting monoclinic
_symmetry_space_group_name_Hall '-P 2yac'
_symmetry_space_group_name_H-M 'P 1 2/n 1'
_atom_sites_solution_hydrogens geom
_atom_sites_solution_primary direct
_audit_creation_date 10-12-20
_audit_creation_method CRYSTALS_ver_14.10
_cell_angle_alpha 90
_cell_angle_beta 93.0899(3)
_cell_angle_gamma 90
_cell_formula_units_Z 2
_cell_length_a 12.7501(1)
_cell_length_b 14.1549(1)
_cell_length_c 21.1993(2)
_cell_measurement_reflns_used 8940
_cell_measurement_temperature 150
_cell_measurement_theta_max 27
_cell_measurement_theta_min 5
_cell_volume 3820.41(5)
_computing_cell_refinement 'DENZO/SCALEPACK (Otwinowski & Minor, 1997)'
_computing_data_collection 'COLLECT (Nonius, 2001).'
_computing_data_reduction 'DENZO/SCALEPACK (Otwinowski & Minor, 1997)'
_computing_molecular_graphics 'CAMERON (Watkin et al., 1996)'
_computing_publication_material 'CRYSTALS (Betteridge et al., 2003)'
_computing_structure_refinement 'CRYSTALS (Betteridge et al., 2003)'
_computing_structure_solution 'Superflip (Palatinus & Chapuis, 2007)'
_diffrn_ambient_temperature 150
_diffrn_measured_fraction_theta_full 0.992
_diffrn_measured_fraction_theta_max 0.989
_diffrn_measurement_device Area
_diffrn_measurement_device_type 'Nonius KappaCCD'
_diffrn_measurement_method \w
_diffrn_radiation_monochromator graphite
_diffrn_radiation_type 'Mo K\a'
_diffrn_radiation_wavelength 0.71073
_diffrn_reflns_av_R_equivalents 0.024
_diffrn_reflns_limit_h_max 16
_diffrn_reflns_limit_h_min -16
_diffrn_reflns_limit_k_max 18
_diffrn_reflns_limit_k_min -18
_diffrn_reflns_limit_l_max 27
_diffrn_reflns_limit_l_min -27
_diffrn_reflns_number 61210
_diffrn_reflns_theta_full 26.972
_diffrn_reflns_theta_max 27.523
_diffrn_reflns_theta_min 5.135
_diffrn_standards_number 0
_exptl_absorpt_coefficient_mu 0.327
_exptl_absorpt_correction_T_max 0.92
_exptl_absorpt_correction_T_min 0.85
_exptl_absorpt_correction_type multi-scan
_exptl_absorpt_process_details 'DENZO/SCALEPACK (Otwinowski & Minor, 1997)'
_exptl_crystal_colour clear_intense_yellow
_exptl_crystal_density_diffrn 1.419
_exptl_crystal_density_meas ?
_exptl_crystal_density_method 'not measured'
_exptl_crystal_description block
_exptl_crystal_F_000 1662.000
_exptl_crystal_size_max 0.360
_exptl_crystal_size_mid 0.320
_exptl_crystal_size_min 0.260
_refine_diff_density_max 1.40
_refine_diff_density_min -0.98
_refine_ls_extinction_coef 400(120)
_refine_ls_extinction_method 'Larson (1970), Equation 22'
_refine_ls_goodness_of_fit_ref 0.9614
_refine_ls_hydrogen_treatment none
_refine_ls_matrix_type full
_refine_ls_number_parameters 565
_refine_ls_number_reflns 8721
_refine_ls_number_restraints 326
_refine_ls_R_factor_all 0.0827
_refine_ls_R_factor_gt 0.0669
_refine_ls_shift/su_max 0.0029940
_refine_ls_shift/su_mean 0.0000348
_refine_ls_structure_factor_coef Fsqd
_refine_ls_weighting_details
;
Method= Modified Sheldrick
w=1/[\s^2^(F^2^) + ( 0.12P)^2^ + 5.19P]
,where P=(max(Fo^2^,0) + 2Fc^2^)/3
;
_refine_ls_weighting_scheme calc
_refine_ls_wR_factor_all 0.1930
_refine_ls_wR_factor_gt 0.1807
_refine_ls_wR_factor_ref 0.1930
_reflns_limit_h_max 16
_reflns_limit_h_min -16
_reflns_limit_k_max 18
_reflns_limit_k_min 0
_reflns_limit_l_max 27
_reflns_limit_l_min 0
_reflns_number_gt 6947
_reflns_number_total 8721
_reflns_threshold_expression I>2.0\s(I)
_oxford_diffrn_Wilson_B_factor 3.50
_oxford_diffrn_Wilson_scale 9.58
_oxford_refine_ls_r_factor_ref 0.0827
_oxford_refine_ls_scale 0.3123(6)
_oxford_reflns_number_all 8721
_oxford_reflns_threshold_expression_ref I>-3.0\s(I)
_oxford_structure_analysis_title 129ct10
_cod_data_source_file c2cc33361a.txt
_cod_data_source_block 3-XRD
_cod_depositor_comments
;
The following automatic conversions were performed:

'_chemical_melting_point' value 'not measured' was changed to '?' -
the value is undefined or not given.

Automatic conversion script
Id: cif_fix_values 1715 2011-07-08 13:25:40Z adriana 

The following automatic conversions were performed:

'_exptl_crystal_density_meas' value 'not measured' was changed to '?'
- the value is perceived as not measured.

Automatic conversion script
Id: cif_fix_values 3008 2015-01-20 13:52:24Z robertas 
;
_cod_original_sg_symbol_H-M 'P 2/n '
_cod_original_formula_sum 'C76 H69 B2 F24 N5 Rh1'
_cod_database_code 7108129

loop_
_symmetry_equiv_pos_as_xyz
x,y,z
-x,-y,-z
x+1/2,-y,z+1/2
-x+1/2,y,-z+1/2

loop_
_atom_site_label
_atom_site_type_symbol
_atom_site_fract_x
_atom_site_fract_y
_atom_site_fract_z
_atom_site_U_iso_or_equiv
_atom_site_occupancy
_atom_site_adp_type
_atom_site_refinement_flags_posn
_atom_site_refinement_flags_adp
_atom_site_refinement_flags_occupancy
_atom_site_disorder_assembly
_atom_site_disorder_group
Rh1 Rh 0.250000(10) 0.15486(2) 0.750000(10) 0.0382 1.0000 Uani S T . . .
C2 C 0.4103(3) 0.1590(2) 0.75344(17) 0.0437 1.0000 Uani . . . . .
N3 N 0.4810(2) 0.1222(2) 0.79659(15) 0.0487 1.0000 Uani . . . . .
C4 C 0.5831(3) 0.1469(4) 0.7830(2) 0.0687 1.0000 Uani . . . . .
C5 C 0.5760(3) 0.1992(4) 0.7308(2) 0.0737 1.0000 Uani . . . . .
N6 N 0.4703(2) 0.2067(3) 0.71305(16) 0.0554 1.0000 Uani . . . . .
C7 C 0.4524(3) 0.0640(3) 0.84872(16) 0.0457 1.0000 Uani . . . . .
C8 C 0.4118(3) 0.1068(3) 0.90102(18) 0.0542 1.0000 Uani . . . . .
C9 C 0.3806(4) 0.0475(3) 0.9489(2) 0.0639 1.0000 Uani . . . . .
C10 C 0.3895(3) -0.0489(3) 0.94598(18) 0.0570 1.0000 Uani . . . . .
C11 C 0.4362(4) -0.0877(3) 0.89451(19) 0.0590 1.0000 Uani . . . . .
C12 C 0.4678(3) -0.0323(3) 0.84480(19) 0.0571 1.0000 Uani . . . . .
C13 C 0.3991(5) 0.2127(3) 0.9058(3) 0.0797 1.0000 Uani . . . . .
C14 C 0.3518(5) -0.1106(4) 0.9986(2) 0.0768 1.0000 Uani . . . . .
C15 C 0.5158(5) -0.0764(4) 0.7884(2) 0.0877 1.0000 Uani . . . . .
C16 C 0.4279(3) 0.2583(3) 0.6586(2) 0.0575 1.0000 Uani . . . . .
C17 C 0.4236(5) 0.2154(4) 0.6013(2) 0.0835 1.0000 Uani . . . . .
C18 C 0.3827(5) 0.2667(4) 0.5492(2) 0.0859 1.0000 Uani . . . . .
C19 C 0.3464(4) 0.3565(4) 0.5548(2) 0.0741 1.0000 Uani . . . . .
C20 C 0.3495(5) 0.3968(4) 0.6140(3) 0.0783 1.0000 Uani . . . . .
C21 C 0.3902(4) 0.3506(3) 0.6675(2) 0.0659 1.0000 Uani . . . . .
C22 C 0.4632(11) 0.1156(7) 0.5930(3) 0.2030 1.0000 Uani . . . . .
C23 C 0.3010(6) 0.4085(5) 0.4966(3) 0.1021 1.0000 Uani . . . . .
C24 C 0.3976(7) 0.3982(5) 0.7315(3) 0.1133 1.0000 Uani . . . . .
B48 B 0.2441(13) 0.0182(6) 0.7354(5) 0.0573 0.5000 Uani . . . 1 -1
N49 N 0.2188(7) -0.0576(5) 0.7734(5) 0.0768 0.5000 Uani . . . 1 -1
C50 C 0.2248(14) -0.1558(7) 0.7579(19) 0.1189 0.5000 Uani . . . 1 -1
C51 C 0.1826(10) -0.0489(10) 0.8369(6) 0.1026 0.5000 Uani . . . 1 -1
B60 B 0.2500 0.3661(4) 0.2500 0.0375 1.0000 Uani S T . . .
C61 C 0.1872(2) 0.4308(2) 0.29993(14) 0.0360 1.0000 Uani . . . . .
C62 C 0.2327(3) 0.5131(2) 0.32592(15) 0.0383 1.0000 Uani . . . . .
C63 C 0.1878(3) 0.5630(2) 0.37420(16) 0.0432 1.0000 Uani . . . . .
C64 C 0.0938(3) 0.5330(3) 0.39779(16) 0.0467 1.0000 Uani . . . . .
C65 C 0.0481(3) 0.4522(3) 0.37296(17) 0.0480 1.0000 Uani . . . . .
C66 C 0.0939(3) 0.4014(3) 0.32537(16) 0.0423 1.0000 Uani . . . . .
C67 C 0.2425(4) 0.6484(3) 0.4018(2) 0.0564 1.0000 Uani . . . . .
F68 F 0.3469(3) 0.6411(3) 0.4051(2) 0.1237 1.0000 Uani . . . . .
F69 F 0.2239(4) 0.6655(3) 0.46024(17) 0.1163 1.0000 Uani . . . . .
F70 F 0.2299(4) 0.7229(2) 0.3668(2) 0.1398 1.0000 Uani . . . . .
C71 C -0.0478(2) 0.4124(3) 0.40110(16) 0.0886 1.0000 Uani D . . . .
F72 F -0.0229(4) 0.3594(4) 0.4526(3) 0.0938 0.647(8) Uani D . P 2 1
F73 F -0.1132(4) 0.4790(4) 0.4203(3) 0.0991 0.647(8) Uani D . P 2 1
F74 F -0.1065(4) 0.3558(5) 0.3619(2) 0.0920 0.647(8) Uani D . P 2 1
C75 C 0.1717(3) 0.3009(2) 0.20407(14) 0.0384 1.0000 Uani . . . . .
C76 C 0.0713(3) 0.3288(3) 0.18234(17) 0.0471 1.0000 Uani . . . . .
C77 C 0.0098(3) 0.2749(3) 0.13950(19) 0.0571 1.0000 Uani . . . . .
C78 C 0.0466(3) 0.1904(3) 0.11661(17) 0.0530 1.0000 Uani . . . . .
C79 C 0.1467(3) 0.1611(2) 0.13652(16) 0.0441 1.0000 Uani . . . . .
C80 C 0.2072(3) 0.2164(2) 0.17895(15) 0.0408 1.0000 Uani . . . . .
C81 C -0.0931(2) 0.3116(2) 0.11571(17) 0.1022 1.0000 Uani D . . . .
F82 F -0.1108(13) 0.3541(12) 0.0604(5) 0.1045 0.236(12) Uani D . P 3 1
F83 F -0.1311(13) 0.3710(11) 0.1591(6) 0.1021 0.236(12) Uani D . P 3 1
F84 F -0.1579(9) 0.2349(7) 0.1144(10) 0.1034 0.236(12) Uani D . P 3 1
C85 C 0.1910(3) 0.0711(3) 0.11349(19) 0.0549 1.0000 Uani . . . . .
F86 F 0.1900(2) 0.00264(18) 0.15620(13) 0.0745 1.0000 Uani . . . . .
F87 F 0.2918(2) 0.0800(2) 0.09932(15) 0.0865 1.0000 Uani . . . . .
F88 F 0.1399(2) 0.0384(2) 0.06175(13) 0.0755 1.0000 Uani . . . . .
F721 F -0.0482(7) 0.3280(5) 0.4268(5) 0.0959 0.353(8) Uani D . P 2 2
F731 F -0.0834(7) 0.4718(6) 0.4451(4) 0.0847 0.353(8) Uani D . P 2 2
F741 F -0.1238(5) 0.4105(9) 0.3538(3) 0.0945 0.353(8) Uani D . P 2 2
F821 F -0.0807(4) 0.3845(4) 0.0746(3) 0.1087 0.764(12) Uani D . P 3 2
F831 F -0.1512(4) 0.3463(4) 0.1613(2) 0.1028 0.764(12) Uani D . P 3 2
F841 F -0.1544(3) 0.2491(4) 0.0844(4) 0.1108 0.764(12) Uani D . P 3 2
H11 H 0.2686 0.1352 0.8128 0.0456 1.0000 Uiso R . . . .
H41 H 0.6440 0.1299 0.8059 0.0819 1.0000 Uiso R . . . .
H51 H 0.6316 0.2265 0.7104 0.0869 1.0000 Uiso R . . . .
H91 H 0.3526 0.0742 0.9844 0.0760 1.0000 Uiso R . . . .
H111 H 0.4464 -0.1531 0.8926 0.0710 1.0000 Uiso R . . . .
H131 H 0.3861 0.2305 0.9486 0.1192 1.0000 Uiso R . . . .
H132 H 0.4626 0.2419 0.8931 0.1189 1.0000 Uiso R . . . .
H133 H 0.3413 0.2322 0.8777 0.1188 1.0000 Uiso R . . . .
H141 H 0.3820 -0.1717 0.9951 0.1149 1.0000 Uiso R . . . .
H142 H 0.3736 -0.0830 1.0386 0.1150 1.0000 Uiso R . . . .
H143 H 0.2764 -0.1158 0.9952 0.1149 1.0000 Uiso R . . . .
H153 H 0.5354 -0.1411 0.7978 0.1310 1.0000 Uiso R . . . .
H152 H 0.5769 -0.0418 0.7767 0.1309 1.0000 Uiso R . . . .
H151 H 0.4638 -0.0769 0.7534 0.1309 1.0000 Uiso R . . . .
H181 H 0.3793 0.2385 0.5103 0.1031 1.0000 Uiso R . . . .
H201 H 0.3244 0.4577 0.6182 0.0939 1.0000 Uiso R . . . .
H221 H 0.4717 0.1033 0.5491 0.3089 1.0000 Uiso R . . . .
H222 H 0.5290 0.1084 0.6162 0.3089 1.0000 Uiso R . . . .
H223 H 0.4133 0.0720 0.6089 0.3089 1.0000 Uiso R . . . .
H231 H 0.3425 0.4642 0.4901 0.1532 1.0000 Uiso R . . . .
H232 H 0.3023 0.3688 0.4596 0.1530 1.0000 Uiso R . . . .
H233 H 0.2298 0.4280 0.5026 0.1531 1.0000 Uiso R . . . .
H241 H 0.3658 0.4604 0.7275 0.1738 1.0000 Uiso R . . . .
H242 H 0.4694 0.4051 0.7465 0.1742 1.0000 Uiso R . . . .
H243 H 0.3604 0.3604 0.7617 0.1741 1.0000 Uiso R . . . .
H481 H 0.2607 0.0001 0.6940 0.0724 0.5000 Uiso R . . 1 -1
H501 H 0.2623 -0.1871 0.7926 0.1820 0.5000 Uiso R . . 1 -1
H502 H 0.2607 -0.1651 0.7195 0.1821 0.5000 Uiso R . . 1 -1
H503 H 0.1549 -0.1815 0.7530 0.1820 0.5000 Uiso R . . 1 -1
H511 H 0.2190 -0.0947 0.8637 0.1570 0.5000 Uiso R . . 1 -1
H512 H 0.1969 0.0139 0.8525 0.1569 0.5000 Uiso R . . 1 -1
H513 H 0.1083 -0.0608 0.8359 0.1570 0.5000 Uiso R . . 1 -1
H621 H 0.2942 0.5354 0.3102 0.0462 1.0000 Uiso R . . . .
H641 H 0.0620 0.5653 0.4298 0.0561 1.0000 Uiso R . . . .
H661 H 0.0609 0.3463 0.3101 0.0499 1.0000 Uiso R . . . .
H761 H 0.0429 0.3849 0.1970 0.0559 1.0000 Uiso R . . . .
H781 H 0.0062 0.1539 0.0877 0.0630 1.0000 Uiso R . . . .
H801 H 0.2743 0.1951 0.1903 0.0491 1.0000 Uiso R . . . .

loop_
_atom_site_aniso_label
_atom_site_aniso_U_11
_atom_site_aniso_U_22
_atom_site_aniso_U_33
_atom_site_aniso_U_23
_atom_site_aniso_U_13
_atom_site_aniso_U_12
Rh1 0.0434(2) 0.0373(2) 0.0337(2) 0.0000 0.00161(14) 0.0000
C2 0.0474(18) 0.0446(18) 0.0387(17) 0.0058(14) -0.0014(14) 0.0017(14)
N3 0.0451(15) 0.0579(17) 0.0427(16) 0.0116(14) -0.0016(12) 0.0007(14)
C4 0.045(2) 0.100(4) 0.060(3) 0.024(2) -0.0067(18) 0.000(2)
C5 0.048(2) 0.105(4) 0.068(3) 0.029(3) -0.002(2) -0.008(2)
N6 0.0443(16) 0.071(2) 0.0506(18) 0.0201(16) -0.0003(13) -0.0012(15)
C7 0.0448(17) 0.054(2) 0.0378(17) 0.0088(15) -0.0018(14) 0.0039(15)
C8 0.066(2) 0.053(2) 0.043(2) -0.0028(16) -0.0025(17) -0.0056(18)
C9 0.086(3) 0.063(2) 0.045(2) -0.0056(18) 0.013(2) -0.006(2)
C10 0.068(2) 0.063(2) 0.0390(19) 0.0088(17) -0.0012(17) -0.005(2)
C11 0.079(3) 0.049(2) 0.049(2) 0.0056(17) 0.0022(19) 0.0092(19)
C12 0.070(2) 0.059(2) 0.042(2) 0.0035(17) 0.0054(17) 0.017(2)
C13 0.118(4) 0.053(2) 0.068(3) -0.011(2) 0.016(3) -0.007(3)
C14 0.099(4) 0.074(3) 0.058(3) 0.016(2) 0.013(2) -0.012(3)
C15 0.132(5) 0.073(3) 0.060(3) 0.003(2) 0.028(3) 0.032(3)
C16 0.054(2) 0.069(3) 0.050(2) 0.0227(19) 0.0023(16) 0.0028(19)
C17 0.104(4) 0.095(4) 0.052(3) 0.011(2) 0.007(2) 0.056(3)
C18 0.111(4) 0.108(4) 0.040(2) 0.011(2) 0.008(2) 0.052(3)
C19 0.077(3) 0.086(3) 0.060(3) 0.034(2) 0.013(2) 0.015(3)
C20 0.102(4) 0.058(3) 0.074(3) 0.020(2) 0.004(3) 0.007(3)
C21 0.083(3) 0.056(2) 0.059(3) 0.0087(19) 0.003(2) -0.007(2)
C22 0.372(17) 0.161(8) 0.070(4) -0.026(5) -0.037(7) 0.198(10)
C23 0.115(5) 0.117(5) 0.074(4) 0.047(4) 0.006(3) 0.032(4)
C24 0.186(8) 0.073(4) 0.078(4) -0.007(3) -0.018(4) 0.019(4)
B48 0.051(5) 0.054(4) 0.064(10) -0.009(4) -0.021(8) 0.007(5)
N49 0.077(6) 0.048(4) 0.102(8) 0.013(4) -0.026(4) -0.011(3)
C50 0.105(18) 0.045(5) 0.20(2) 0.027(9) -0.013(18) 0.003(6)
C51 0.101(8) 0.104(9) 0.100(9) 0.048(7) -0.028(7) -0.046(7)
B60 0.036(2) 0.042(3) 0.035(3) 0.0000 0.0064(19) 0.0000
C61 0.0368(15) 0.0416(16) 0.0300(15) 0.0028(12) 0.0055(11) 0.0032(12)
C62 0.0411(16) 0.0413(16) 0.0330(16) 0.0037(13) 0.0080(12) 0.0003(13)
C63 0.0557(19) 0.0421(17) 0.0324(16) 0.0028(13) 0.0075(14) 0.0068(15)
C64 0.058(2) 0.0502(19) 0.0330(16) 0.0012(14) 0.0120(14) 0.0116(16)
C65 0.0422(17) 0.066(2) 0.0368(17) 0.0053(16) 0.0126(14) 0.0028(16)
C66 0.0417(16) 0.0486(18) 0.0367(17) 0.0016(14) 0.0050(13) 0.0001(14)
C67 0.081(3) 0.0427(19) 0.048(2) -0.0041(16) 0.020(2) -0.0015(18)
F68 0.083(2) 0.106(3) 0.180(4) -0.076(3) -0.010(2) -0.0127(19)
F69 0.169(4) 0.106(3) 0.078(2) -0.0421(19) 0.048(2) -0.059(2)
F70 0.211(5) 0.065(2) 0.135(3) 0.038(2) -0.069(3) -0.050(2)
C71 0.0641(17) 0.117(2) 0.089(2) -0.0173(17) 0.0384(15) -0.0234(16)
F72 0.083(2) 0.116(3) 0.086(3) -0.002(2) 0.039(2) -0.042(2)
F73 0.066(2) 0.126(3) 0.109(3) -0.017(2) 0.043(2) -0.005(2)
F74 0.062(2) 0.118(3) 0.099(3) -0.022(2) 0.0360(19) -0.032(2)
C75 0.0441(16) 0.0425(17) 0.0289(15) 0.0024(12) 0.0046(12) -0.0041(13)
C76 0.053(2) 0.0472(19) 0.0398(18) -0.0006(14) -0.0054(15) 0.0050(15)
C77 0.060(2) 0.061(2) 0.048(2) -0.0019(18) -0.0151(17) 0.0053(19)
C78 0.062(2) 0.059(2) 0.0375(18) -0.0048(16) -0.0085(16) -0.0080(18)
C79 0.0558(19) 0.0474(18) 0.0297(15) -0.0021(13) 0.0071(14) -0.0075(15)
C80 0.0434(16) 0.0460(17) 0.0335(16) -0.0009(13) 0.0073(13) -0.0032(14)
C81 0.0850(19) 0.101(2) 0.113(2) -0.0225(17) -0.0582(17) 0.0232(17)
F82 0.087(3) 0.106(4) 0.113(3) -0.021(3) -0.065(3) 0.021(3)
F83 0.082(3) 0.101(4) 0.118(3) -0.024(3) -0.052(3) 0.022(3)
F84 0.084(3) 0.104(3) 0.114(4) -0.024(3) -0.063(3) 0.023(3)
C85 0.061(2) 0.060(2) 0.044(2) -0.0142(17) 0.0091(17) -0.0090(18)
F86 0.103(2) 0.0559(14) 0.0645(16) -0.0018(12) 0.0084(14) 0.0124(14)
F87 0.0703(16) 0.091(2) 0.101(2) -0.0520(17) 0.0343(15) -0.0122(14)
F88 0.0954(19) 0.0719(16) 0.0581(15) -0.0276(13) -0.0051(13) -0.0078(14)
F721 0.073(3) 0.117(3) 0.102(3) -0.011(3) 0.037(3) -0.033(3)
F731 0.058(3) 0.123(3) 0.076(3) -0.018(3) 0.038(3) -0.019(3)
F741 0.066(3) 0.125(4) 0.096(3) -0.018(3) 0.033(2) -0.030(3)
F821 0.108(3) 0.105(3) 0.106(3) -0.010(2) -0.063(2) 0.030(2)
F831 0.061(2) 0.111(3) 0.132(3) -0.022(2) -0.0408(19) 0.020(2)
F841 0.092(2) 0.109(2) 0.123(3) -0.026(2) -0.074(2) 0.0197(19)

loop_
_atom_type_symbol
_atom_type_scat_dispersion_real
_atom_type_scat_dispersion_imag
_atom_type_scat_Cromer_Mann_a1
_atom_type_scat_Cromer_Mann_b1
_atom_type_scat_Cromer_Mann_a2
_atom_type_scat_Cromer_Mann_b2
_atom_type_scat_Cromer_Mann_a3
_atom_type_scat_Cromer_Mann_b3
_atom_type_scat_Cromer_Mann_a4
_atom_type_scat_Cromer_Mann_b4
_atom_type_scat_Cromer_Mann_c
_atom_type_scat_source
C 0.0033 0.0016 2.3100 20.8439 1.0200 10.2075 1.5886 0.5687 0.8650 51.6512 0.2156 'International Tables Vol C 4.2.6.8 and 6.1.1.4'
H 0.0000 0.0000 0.4930 10.5109 0.3229 26.1257 0.1402 3.1424 0.0408 57.7998 0.0030 'International Tables Vol C 4.2.6.8 and 6.1.1.4'
N 0.0061 0.0033 12.2126 0.0057 3.1322 9.8933 2.0125 28.9975 1.1663 0.5826 -11.5290 'International Tables Vol C 4.2.6.8 and 6.1.1.4'
Rh -1.1178 0.9187 19.2957 0.7515 14.3501 8.2176 4.7343 25.8749 1.2892 98.6062 5.3280 'International Tables Vol C 4.2.6.8 and 6.1.1.4'
F 0.0171 0.0103 3.5392 10.2825 2.6412 4.2944 1.5170 0.2615 1.0243 26.1476 0.2776 'International Tables Vol C 4.2.6.8 and 6.1.1.4'
B 0.0013 0.0007 2.0545 23.2185 1.3326 1.0210 1.0979 60.3498 0.7068 0.1403 -0.1932 'International Tables Vol C 4.2.6.8 and 6.1.1.4'

loop_
_geom_angle_atom_site_label_1
_geom_angle_site_symmetry_1
_geom_angle_atom_site_label_2
_geom_angle_atom_site_label_3
_geom_angle_site_symmetry_3
_geom_angle
_geom_angle_publ_flag
C2 4_556 Rh1 H11 4_556 81.4 no
C2 4_556 Rh1 B48 4_556 93.6(5) yes
H11 4_556 Rh1 B48 4_556 87.5 no
C2 4_556 Rh1 C2 . 176.73(19) yes
H11 4_556 Rh1 C2 . 99.3 no
B48 4_556 Rh1 C2 . 89.6(5) yes
C2 4_556 Rh1 B48 . 89.6(5) yes
H11 4_556 Rh1 B48 . 69.1 no
B48 4_556 Rh1 B48 . 18.4(6) yes
C2 . Rh1 B48 . 93.6(5) yes
C2 4_556 Rh1 H11 . 99.3 no
H11 4_556 Rh1 H11 . 156.6 no
B48 4_556 Rh1 H11 . 69.1 no
C2 . Rh1 H11 . 81.4 no
B48 . Rh1 H11 . 87.5 no
Rh1 . C2 N3 . 129.9(3) yes
Rh1 . C2 N6 . 126.0(2) yes
N3 . C2 N6 . 103.9(3) yes
C2 . N3 C4 . 111.0(3) yes
C2 . N3 C7 . 123.5(3) yes
C4 . N3 C7 . 125.4(3) yes
N3 . C4 C5 . 106.8(4) yes
N3 . C4 H41 . 126.4 no
C5 . C4 H41 . 126.8 no
C4 . C5 N6 . 106.9(4) yes
C4 . C5 H51 . 126.6 no
N6 . C5 H51 . 126.5 no
C5 . N6 C2 . 111.3(3) yes
C5 . N6 C16 . 124.9(3) yes
C2 . N6 C16 . 123.8(3) yes
N3 . C7 C8 . 118.9(3) yes
N3 . C7 C12 . 118.4(3) yes
C8 . C7 C12 . 122.7(3) yes
C7 . C8 C9 . 117.0(4) yes
C7 . C8 C13 . 122.1(4) yes
C9 . C8 C13 . 120.9(4) yes
C8 . C9 C10 . 122.6(4) yes
C8 . C9 H91 . 118.9 no
C10 . C9 H91 . 118.5 no
C9 . C10 C11 . 118.1(4) yes
C9 . C10 C14 . 120.6(4) yes
C11 . C10 C14 . 121.3(4) yes
C10 . C11 C12 . 121.9(4) yes
C10 . C11 H111 . 119.5 no
C12 . C11 H111 . 118.6 no
C11 . C12 C7 . 117.6(4) yes
C11 . C12 C15 . 120.9(4) yes
C7 . C12 C15 . 121.5(4) yes
C8 . C13 H131 . 110.2 no
C8 . C13 H132 . 108.2 no
H131 . C13 H132 . 109.9 no
C8 . C13 H133 . 108.9 no
H131 . C13 H133 . 110.1 no
H132 . C13 H133 . 109.5 no
C10 . C14 H141 . 108.7 no
C10 . C14 H142 . 109.2 no
H141 . C14 H142 . 109.8 no
C10 . C14 H143 . 110.2 no
H141 . C14 H143 . 109.4 no
H142 . C14 H143 . 109.7 no
C12 . C15 H153 . 110.0 no
C12 . C15 H152 . 111.1 no
H153 . C15 H152 . 109.3 no
C12 . C15 H151 . 108.7 no
H153 . C15 H151 . 108.0 no
H152 . C15 H151 . 109.6 no
N6 . C16 C17 . 119.0(4) yes
N6 . C16 C21 . 118.5(4) yes
C17 . C16 C21 . 122.5(4) yes
C16 . C17 C18 . 118.1(5) yes
C16 . C17 C22 . 121.6(4) yes
C18 . C17 C22 . 120.2(5) yes
C17 . C18 C19 . 122.0(5) yes
C17 . C18 H181 . 118.9 no
C19 . C18 H181 . 119.1 no
C18 . C19 C20 . 118.3(4) yes
C18 . C19 C23 . 119.8(5) yes
C20 . C19 C23 . 121.9(5) yes
C19 . C20 C21 . 122.8(5) yes
C19 . C20 H201 . 118.8 no
C21 . C20 H201 . 118.4 no
C16 . C21 C20 . 116.3(5) yes
C16 . C21 C24 . 121.9(4) yes
C20 . C21 C24 . 121.7(5) yes
C17 . C22 H221 . 109.8 no
C17 . C22 H222 . 109.2 no
H221 . C22 H222 . 109.9 no
C17 . C22 H223 . 109.0 no
H221 . C22 H223 . 109.7 no
H222 . C22 H223 . 109.3 no
C19 . C23 H231 . 108.8 no
C19 . C23 H232 . 110.7 no
H231 . C23 H232 . 109.0 no
C19 . C23 H233 . 110.5 no
H231 . C23 H233 . 108.3 no
H232 . C23 H233 . 109.4 no
C21 . C24 H241 . 108.7 no
C21 . C24 H242 . 110.8 no
H241 . C24 H242 . 108.8 no
C21 . C24 H243 . 109.6 no
H241 . C24 H243 . 109.8 no
H242 . C24 H243 . 109.2 no
Rh1 . B48 N49 . 132.7(10) yes
Rh1 . B48 H481 . 113.8 no
N49 . B48 H481 . 113.5 no
B48 . N49 C50 . 126.8(16) yes
B48 . N49 C51 . 124.6(9) yes
C50 . N49 C51 . 108.6(16) yes
N49 . C50 H501 . 107.5 no
N49 . C50 H502 . 111.2 no
H501 . C50 H502 . 110.0 no
N49 . C50 H503 . 109.3 no
H501 . C50 H503 . 109.1 no
H502 . C50 H503 . 109.6 no
N49 . C51 H511 . 108.9 no
N49 . C51 H512 . 109.5 no
H511 . C51 H512 . 110.0 no
N49 . C51 H513 . 109.2 no
H511 . C51 H513 . 109.6 no
H512 . C51 H513 . 109.7 no
C61 4_555 B60 C75 4_555 113.20(16) yes
C61 4_555 B60 C61 . 112.1(4) yes
C75 4_555 B60 C61 . 103.53(15) yes
C61 4_555 B60 C75 . 103.53(15) yes
C75 4_555 B60 C75 . 111.6(4) yes
C61 . B60 C75 . 113.20(16) yes
B60 . C61 C62 . 120.8(3) yes
B60 . C61 C66 . 122.6(3) yes
C62 . C61 C66 . 116.1(3) yes
C61 . C62 C63 . 122.2(3) yes
C61 . C62 H621 . 119.0 no
C63 . C62 H621 . 118.8 no
C62 . C63 C64 . 120.4(3) yes
C62 . C63 C67 . 119.7(3) yes
C64 . C63 C67 . 119.9(3) yes
C63 . C64 C65 . 118.2(3) yes
C63 . C64 H641 . 122.1 no
C65 . C64 H641 . 119.7 no
C64 . C65 C66 . 121.4(3) yes
C64 . C65 C71 . 119.9(3) yes
C66 . C65 C71 . 118.5(3) yes
C61 . C66 C65 . 121.6(3) yes
C61 . C66 H661 . 119.5 no
C65 . C66 H661 . 118.9 no
C63 . C67 F68 . 113.6(3) yes
C63 . C67 F69 . 114.7(3) yes
F68 . C67 F69 . 101.4(4) yes
C63 . C67 F70 . 113.1(4) yes
F68 . C67 F70 . 100.7(4) yes
F69 . C67 F70 . 111.9(4) yes
C65 . C71 F72 . 111.7(3) yes
C65 . C71 F73 . 113.1(3) yes
F72 . C71 F73 . 105.61(6) yes
C65 . C71 F74 . 114.5(3) yes
F72 . C71 F74 . 105.52(6) yes
F73 . C71 F74 . 105.72(6) yes
C65 . C71 F721 . 122.0(4) yes
C65 . C71 F731 . 110.6(4) yes
F721 . C71 F731 . 105.65(6) yes
C65 . C71 F741 . 106.2(4) yes
F721 . C71 F741 . 105.68(6) yes
F731 . C71 F741 . 105.63(6) yes
B60 . C75 C76 . 123.7(3) yes
B60 . C75 C80 . 120.6(3) yes
C76 . C75 C80 . 115.4(3) yes
C75 . C76 C77 . 122.3(3) yes
C75 . C76 H761 . 119.9 no
C77 . C76 H761 . 117.8 no
C76 . C77 C78 . 120.8(4) yes
C76 . C77 C81 . 119.3(4) yes
C78 . C77 C81 . 119.8(3) yes
C77 . C78 C79 . 118.5(3) yes
C77 . C78 H781 . 121.5 no
C79 . C78 H781 . 120.0 no
C78 . C79 C80 . 119.8(3) yes
C78 . C79 C85 . 121.1(3) yes
C80 . C79 C85 . 119.1(3) yes
C75 . C80 C79 . 123.2(3) yes
C75 . C80 H801 . 119.7 no
C79 . C80 H801 . 117.1 no
C77 . C81 F82 . 124.6(7) yes
C77 . C81 F83 . 109.3(7) yes
F82 . C81 F83 . 105.63(6) yes
C77 . C81 F84 . 104.7(6) yes
F82 . C81 F84 . 105.64(6) yes
F83 . C81 F84 . 105.62(6) yes
C77 . C81 F821 . 110.6(3) yes
C77 . C81 F831 . 113.4(3) yes
F821 . C81 F831 . 105.65(6) yes
C77 . C81 F841 . 115.1(3) yes
F821 . C81 F841 . 105.61(6) yes
F831 . C81 F841 . 105.68(6) yes
C79 . C85 F86 . 112.6(3) yes
C79 . C85 F87 . 112.2(3) yes
F86 . C85 F87 . 105.4(4) yes
C79 . C85 F88 . 113.1(4) yes
F86 . C85 F88 . 106.7(3) yes
F87 . C85 F88 . 106.3(3) yes

loop_
_geom_bond_atom_site_label_1
_geom_bond_atom_site_label_2
_geom_bond_site_symmetry_2
_geom_bond_distance
_geom_bond_publ_flag
Rh1 C2 4_556 2.042(4) yes
Rh1 H11 4_556 1.367 no
Rh1 B48 4_556 1.960(9) yes
Rh1 C2 . 2.042(4) yes
Rh1 B48 . 1.960(9) yes
Rh1 H11 . 1.367 no
C2 N3 . 1.353(4) yes
C2 N6 . 1.358(5) yes
N3 C4 . 1.393(5) yes
N3 C7 . 1.441(5) yes
C4 C5 . 1.331(6) yes
C4 H41 . 0.925 no
C5 N6 . 1.384(5) yes
C5 H51 . 0.934 no
N6 C16 . 1.445(5) yes
C7 C8 . 1.388(5) yes
C7 C12 . 1.380(6) yes
C8 C9 . 1.392(6) yes
C8 C13 . 1.513(6) yes
C9 C10 . 1.372(6) yes
C9 H91 . 0.930 no
C10 C11 . 1.384(6) yes
C10 C14 . 1.514(6) yes
C11 C12 . 1.391(6) yes
C11 H111 . 0.936 no
C12 C15 . 1.508(6) yes
C13 H131 . 0.966 no
C13 H132 . 0.960 no
C13 H133 . 0.962 no
C14 H141 . 0.952 no
C14 H142 . 0.961 no
C14 H143 . 0.963 no
C15 H153 . 0.967 no
C15 H152 . 0.964 no
C15 H151 . 0.969 no
C16 C17 . 1.356(7) yes
C16 C21 . 1.408(6) yes
C17 C18 . 1.398(6) yes
C17 C22 . 1.515(8) yes
C18 C19 . 1.361(7) yes
C18 H181 . 0.916 no
C19 C20 . 1.376(8) yes
C19 C23 . 1.525(7) yes
C20 C21 . 1.387(7) yes
C20 H201 . 0.926 no
C21 C24 . 1.512(8) yes
C22 H221 . 0.958 no
C22 H222 . 0.955 no
C22 H223 . 0.960 no
C23 H231 . 0.964 no
C23 H232 . 0.966 no
C23 H233 . 0.963 no
C24 H241 . 0.971 no
C24 H242 . 0.958 no
C24 H243 . 0.976 no
B48 N49 . 1.390(15) yes
B48 H481 . 0.950 no
N49 C50 . 1.431(16) yes
N49 C51 . 1.450(16) yes
C50 H501 . 0.964 no
C50 H502 . 0.964 no
C50 H503 . 0.963 no
C51 H511 . 0.965 no
C51 H512 . 0.962 no
C51 H513 . 0.961 no
B60 C61 4_555 1.641(4) yes
B60 C75 4_555 1.641(4) yes
B60 C61 . 1.641(4) yes
B60 C75 . 1.641(4) yes
C61 C62 . 1.401(5) yes
C61 C66 . 1.395(4) yes
C62 C63 . 1.392(5) yes
C62 H621 . 0.924 no
C63 C64 . 1.390(5) yes
C63 C67 . 1.499(5) yes
C64 C65 . 1.375(6) yes
C64 H641 . 0.929 no
C65 C66 . 1.392(5) yes
C65 C71 . 1.499(4) yes
C66 H661 . 0.936 no
C67 F68 . 1.333(6) yes
C67 F69 . 1.297(5) yes
C67 F70 . 1.294(5) yes
C71 F72 . 1.347(5) yes
C71 F73 . 1.337(5) yes
C71 F74 . 1.351(4) yes
C71 F721 . 1.313(5) yes
C71 F731 . 1.354(5) yes
C71 F741 . 1.356(5) yes
C75 C76 . 1.394(5) yes
C75 C80 . 1.395(5) yes
C76 C77 . 1.395(5) yes
C76 H761 . 0.933 no
C77 C78 . 1.383(6) yes
C77 C81 . 1.474(4) yes
C78 C79 . 1.386(6) yes
C78 H781 . 0.934 no
C79 C80 . 1.393(5) yes
C79 C85 . 1.487(5) yes
C80 H801 . 0.927 no
C81 F82 . 1.326(6) yes
C81 F83 . 1.355(6) yes
C81 F84 . 1.362(6) yes
C81 F821 . 1.365(5) yes
C81 F831 . 1.342(5) yes
C81 F841 . 1.333(4) yes
C85 F86 . 1.326(5) yes
C85 F87 . 1.342(5) yes
C85 F88 . 1.328(5) yes

loop_
_geom_hbond_atom_site_label_D
_geom_hbond_atom_site_label_H
_geom_hbond_atom_site_label_A
_geom_hbond_site_symmetry_A
_geom_hbond_angle_DHA
_geom_hbond_distance_DH
_geom_hbond_distance_HA
_geom_hbond_distance_DA
_geom_hbond_publ_flag
C15 H151 N49 4_556 143 0.97 2.38 3.211(7) yes
C22 H223 C51 4_556 168 0.96 2.43 3.375(7) yes
C50 H502 C51 4_556 123 0.96 2.18 2.824(7) yes
